data_4119986
loop_
_publ_author_name
'Alexander G. Tskhovrebov'
'Basile Vuichoud'
'Euro Solari'
'Rosario Scopelliti'
'Kay Severin'

_publ_section_title
;
 Adducts of Nitrous Oxide and N-Heterocyclic Carbenes: Syntheses,
 Structures, and Reactivity
;
_journal_name_full 'Journal of the American Chemical Society'
_journal_page_first 9486
_journal_page_last 9492
_journal_paper_doi 10.1021/ja4030287
_journal_volume 135
_journal_year 2013
_chemical_formula_moiety 'C27 H29 Cl3 N4 O Sn'
_chemical_formula_sum 'C27 H29 Cl3 N4 O Sn'
_chemical_formula_weight 650.58
_space_group_IT_number 2
_symmetry_cell_setting triclinic
_symmetry_space_group_name_Hall '-P 1'
_symmetry_space_group_name_H-M 'P -1'
_atom_sites_solution_hydrogens geom
_atom_sites_solution_primary direct
_atom_sites_solution_secondary difmap
_audit_creation_method SHELXL-97
_audit_update_record
;
2013-02-12 # Formatted by publCIF
;
_cell_angle_alpha 91.472(10)
_cell_angle_beta 94.216(14)
_cell_angle_gamma 105.129(11)
_cell_formula_units_Z 2
_cell_length_a 8.4422(19)
_cell_length_b 8.9570(10)
_cell_length_c 19.625(3)
_cell_measurement_reflns_used 247
_cell_measurement_temperature 100(2)
_cell_measurement_theta_max 22
_cell_measurement_theta_min 3
_cell_volume 1427.1(4)
_computing_cell_refinement 'Dirax/lsq (Duisenberg & Schreurs, 1989-2000)'
_computing_data_collection 'Collect (Bruker AXS BV, 1997-2004)'
_computing_data_reduction 'EvalCCD (Duisenberg & Schreurs, 1990-2000)'
_computing_molecular_graphics 'Bruker SHELXTL'
_computing_publication_material 'Bruker SHELXTL'
_computing_structure_refinement 'SHELXL-97 (Sheldrick, 1997)'
_computing_structure_solution 'SHELXS-97 (Sheldrick, 1990)'
_diffrn_ambient_temperature 100(2)
_diffrn_measured_fraction_theta_full 0.978
_diffrn_measured_fraction_theta_max 0.978
_diffrn_measurement_device_type 'Bruker APEX II CCD'
_diffrn_measurement_method 'phi and omega scans'
_diffrn_radiation_monochromator graphite
_diffrn_radiation_source 'fine-focus sealed tube'
_diffrn_radiation_type MoK\a
_diffrn_radiation_wavelength 0.71073
_diffrn_reflns_av_R_equivalents 0.0587
_diffrn_reflns_av_sigmaI/netI 0.0588
_diffrn_reflns_limit_h_max 12
_diffrn_reflns_limit_h_min -13
_diffrn_reflns_limit_k_max 13
_diffrn_reflns_limit_k_min -13
_diffrn_reflns_limit_l_max 30
_diffrn_reflns_limit_l_min -29
_diffrn_reflns_number 33768
_diffrn_reflns_theta_full 33.70
_diffrn_reflns_theta_max 33.70
_diffrn_reflns_theta_min 3.07
_exptl_absorpt_coefficient_mu 1.203
_exptl_absorpt_correction_T_max 0.7467
_exptl_absorpt_correction_T_min 0.4696
_exptl_absorpt_correction_type multi-scan
_exptl_absorpt_process_details 'SADABS 2008, Bruker AXS, 2008'
_exptl_crystal_colour colourless
_exptl_crystal_density_diffrn 1.514
_exptl_crystal_description prismatic
_exptl_crystal_F_000 656
_exptl_crystal_size_max 0.59
_exptl_crystal_size_mid 0.25
_exptl_crystal_size_min 0.16
_refine_diff_density_max 1.798
_refine_diff_density_min -1.999
_refine_diff_density_rms 0.131
_refine_ls_extinction_method none
_refine_ls_goodness_of_fit_ref 1.077
_refine_ls_hydrogen_treatment constr
_refine_ls_matrix_type full
_refine_ls_number_parameters 325
_refine_ls_number_reflns 11109
_refine_ls_number_restraints 0
_refine_ls_restrained_S_all 1.077
_refine_ls_R_factor_all 0.0546
_refine_ls_R_factor_gt 0.0437
_refine_ls_shift/su_max 0.001
_refine_ls_shift/su_mean 0.000
_refine_ls_structure_factor_coef Fsqd
_refine_ls_weighting_details 'calc w=1/[\s^2^(Fo^2^)+(0.0406P)^2^+0.6742P] where P=(Fo^2^+2Fc^2^)/3'
_refine_ls_weighting_scheme calc
_refine_ls_wR_factor_gt 0.0946
_refine_ls_wR_factor_ref 0.1012
_reflns_number_gt 9592
_reflns_number_total 11109
_reflns_threshold_expression >2sigma(I)
_cod_data_source_file ja4030287_si_014.cif
_cod_data_source_block al392
_cod_original_cell_volume 1427.2(4)
_cod_database_code 4119986

loop_
_symmetry_equiv_pos_as_xyz
'x, y, z'
'-x, -y, -z'

loop_
_atom_site_label
_atom_site_type_symbol
_atom_site_fract_x
_atom_site_fract_y
_atom_site_fract_z
_atom_site_U_iso_or_equiv
_atom_site_adp_type
_atom_site_occupancy
_atom_site_symmetry_multiplicity
_atom_site_calc_flag
_atom_site_refinement_flags
Sn1 Sn 0.163143(17) 0.548630(15) 0.224676(8) 0.01404(4) Uani 1 1 d .
Cl1 Cl 0.36124(7) 0.79288(6) 0.22270(3) 0.01963(10) Uani 1 1 d .
Cl2 Cl 0.06995(9) 0.60693(7) 0.33665(3) 0.02711(13) Uani 1 1 d .
Cl3 Cl 0.27342(7) 0.41936(6) 0.13598(3) 0.01742(10) Uani 1 1 d .
O1 O 0.3388(2) 0.46147(17) 0.28861(8) 0.0185(3) Uani 1 1 d .
N1 N 0.0140(2) 0.0855(2) 0.35414(10) 0.0168(3) Uani 1 1 d .
N2 N -0.1249(2) 0.0750(2) 0.25433(10) 0.0157(3) Uani 1 1 d .
N3 N 0.1086(2) 0.2943(2) 0.27542(9) 0.0149(3) Uani 1 1 d .
N4 N 0.2576(2) 0.3249(2) 0.30364(10) 0.0182(4) Uani 1 1 d .
C1 C 0.0069(3) 0.1564(2) 0.29430(11) 0.0148(4) Uani 1 1 d .
C2 C -0.1185(3) -0.0468(3) 0.35077(13) 0.0217(5) Uani 1 1 d .
H2 H -0.1439 -0.1194 0.3854 0.026 Uiso 1 1 calc R
C3 C -0.2041(3) -0.0526(2) 0.28919(13) 0.0212(4) Uani 1 1 d .
H3 H -0.3006 -0.1299 0.2728 0.025 Uiso 1 1 calc R
C4 C 0.1203(3) 0.1494(2) 0.41497(11) 0.0169(4) Uani 1 1 d .
C5 C 0.0644(3) 0.2440(3) 0.45993(12) 0.0202(4) Uani 1 1 d .
C6 C 0.1727(3) 0.3140(3) 0.51615(12) 0.0235(5) Uani 1 1 d .
H6 H 0.1384 0.3800 0.5473 0.028 Uiso 1 1 calc R
C7 C 0.3282(3) 0.2902(3) 0.52796(12) 0.0243(5) Uani 1 1 d .
C8 C 0.3754(3) 0.1895(3) 0.48317(12) 0.0218(4) Uani 1 1 d .
H8 H 0.4800 0.1696 0.4919 0.026 Uiso 1 1 calc R
C9 C 0.2738(3) 0.1169(2) 0.42583(12) 0.0183(4) Uani 1 1 d .
C10 C -0.1040(3) 0.2709(3) 0.44841(15) 0.0288(5) Uani 1 1 d .
H10A H -0.1099 0.3276 0.4067 0.043 Uiso 1 1 calc R
H10B H -0.1245 0.3315 0.4875 0.043 Uiso 1 1 calc R
H10C H -0.1872 0.1710 0.4436 0.043 Uiso 1 1 calc R
C11 C 0.4437(4) 0.3704(3) 0.58819(15) 0.0364(7) Uani 1 1 d .
H11A H 0.5228 0.4616 0.5729 0.055 Uiso 1 1 calc R
H11B H 0.5031 0.2990 0.6078 0.055 Uiso 1 1 calc R
H11C H 0.3802 0.4027 0.6229 0.055 Uiso 1 1 calc R
C12 C 0.3281(3) 0.0118(3) 0.37706(13) 0.0241(5) Uani 1 1 d .
H12A H 0.4417 0.0107 0.3909 0.036 Uiso 1 1 calc R
H12B H 0.3220 0.0493 0.3307 0.036 Uiso 1 1 calc R
H12C H 0.2559 -0.0933 0.3778 0.036 Uiso 1 1 calc R
C13 C -0.1736(3) 0.1114(2) 0.18580(11) 0.0153(4) Uani 1 1 d .
C14 C -0.0906(3) 0.0734(2) 0.13168(12) 0.0171(4) Uani 1 1 d .
C15 C -0.1468(3) 0.1029(3) 0.06588(12) 0.0198(4) Uani 1 1 d .
H15 H -0.0919 0.0797 0.0280 0.024 Uiso 1 1 calc R
C16 C -0.2812(3) 0.1654(3) 0.05398(12) 0.0200(4) Uani 1 1 d .
C17 C -0.3579(3) 0.2031(3) 0.11014(13) 0.0202(4) Uani 1 1 d .
H17 H -0.4475 0.2481 0.1026 0.024 Uiso 1 1 calc R
C18 C -0.3071(3) 0.1768(2) 0.17679(12) 0.0176(4) Uani 1 1 d .
C19 C 0.0535(3) 0.0045(3) 0.14311(13) 0.0222(4) Uani 1 1 d .
H19A H 0.1525 0.0864 0.1586 0.033 Uiso 1 1 calc R
H19B H 0.0713 -0.0448 0.1002 0.033 Uiso 1 1 calc R
H19C H 0.0306 -0.0730 0.1779 0.033 Uiso 1 1 calc R
C20 C -0.3412(3) 0.1921(3) -0.01795(14) 0.0268(5) Uani 1 1 d .
H20A H -0.4565 0.1333 -0.0274 0.040 Uiso 1 1 calc R
H20B H -0.2740 0.1577 -0.0505 0.040 Uiso 1 1 calc R
H20C H -0.3319 0.3027 -0.0226 0.040 Uiso 1 1 calc R
C21 C -0.3911(3) 0.2196(3) 0.23690(14) 0.0257(5) Uani 1 1 d .
H21A H -0.4698 0.2772 0.2211 0.039 Uiso 1 1 calc R
H21B H -0.3084 0.2842 0.2706 0.039 Uiso 1 1 calc R
H21C H -0.4495 0.1252 0.2580 0.039 Uiso 1 1 calc R
C22 C -0.0480(3) 0.5720(2) 0.16378(13) 0.0189(4) Uani 1 1 d .
C23 C -0.0410(3) 0.5746(3) 0.09304(14) 0.0236(5) Uani 1 1 d .
H23 H 0.0504 0.5538 0.0729 0.028 Uiso 1 1 calc R
C24 C -0.1686(4) 0.6077(3) 0.05183(17) 0.0348(7) Uani 1 1 d .
H24 H -0.1627 0.6126 0.0037 0.042 Uiso 1 1 calc R
C25 C -0.3036(4) 0.6335(4) 0.0815(2) 0.0449(9) Uani 1 1 d .
H25 H -0.3917 0.6536 0.0534 0.054 Uiso 1 1 calc R
C26 C -0.3113(3) 0.6303(4) 0.1511(2) 0.0420(8) Uani 1 1 d .
H26 H -0.4046 0.6485 0.1707 0.050 Uiso 1 1 calc R
C27 C -0.1839(3) 0.6008(3) 0.19338(17) 0.0297(6) Uani 1 1 d .
H27 H -0.1891 0.6003 0.2416 0.036 Uiso 1 1 calc R

loop_
_atom_site_aniso_label
_atom_site_aniso_U_11
_atom_site_aniso_U_22
_atom_site_aniso_U_33
_atom_site_aniso_U_23
_atom_site_aniso_U_13
_atom_site_aniso_U_12
Sn1 0.01172(7) 0.01276(6) 0.01629(7) -0.00168(5) 0.00234(5) 0.00073(5)
Cl1 0.0154(2) 0.0140(2) 0.0270(3) -0.00209(18) 0.00301(19) -0.00075(17)
Cl2 0.0335(3) 0.0223(2) 0.0242(3) -0.0050(2) 0.0130(2) 0.0026(2)
Cl3 0.0164(2) 0.0198(2) 0.0170(2) -0.00207(17) 0.00156(18) 0.00680(18)
O1 0.0162(7) 0.0166(7) 0.0178(8) -0.0005(6) -0.0011(6) -0.0038(6)
N1 0.0174(8) 0.0152(7) 0.0147(8) 0.0020(6) -0.0002(7) -0.0008(6)
N2 0.0140(8) 0.0134(7) 0.0178(9) -0.0003(6) 0.0001(6) 0.0005(6)
N3 0.0126(8) 0.0149(7) 0.0148(8) -0.0008(6) -0.0003(6) -0.0001(6)
N4 0.0169(9) 0.0176(8) 0.0171(9) 0.0011(7) -0.0005(7) -0.0003(7)
C1 0.0157(9) 0.0129(8) 0.0146(9) -0.0002(7) 0.0014(7) 0.0018(7)
C2 0.0210(11) 0.0182(9) 0.0214(11) 0.0049(8) 0.0018(9) -0.0032(8)
C3 0.0199(10) 0.0149(9) 0.0241(11) 0.0031(8) -0.0003(8) -0.0036(8)
C4 0.0180(10) 0.0172(9) 0.0129(9) 0.0003(7) -0.0015(7) 0.0010(7)
C5 0.0248(11) 0.0178(9) 0.0165(10) 0.0009(8) 0.0051(8) 0.0023(8)
C6 0.0347(13) 0.0181(9) 0.0154(10) -0.0009(8) 0.0046(9) 0.0022(9)
C7 0.0316(13) 0.0197(10) 0.0152(10) 0.0004(8) -0.0025(9) -0.0031(9)
C8 0.0202(11) 0.0214(10) 0.0201(11) 0.0035(8) -0.0031(8) 0.0001(8)
C9 0.0196(10) 0.0162(9) 0.0168(10) 0.0011(7) 0.0006(8) 0.0009(8)
C10 0.0278(13) 0.0307(12) 0.0295(14) 0.0025(10) 0.0065(11) 0.0096(10)
C11 0.0452(17) 0.0315(13) 0.0219(13) -0.0036(10) -0.0078(12) -0.0053(12)
C12 0.0250(12) 0.0238(11) 0.0245(12) -0.0028(9) 0.0032(9) 0.0085(9)
C13 0.0146(9) 0.0135(8) 0.0159(9) -0.0016(7) -0.0009(7) 0.0008(7)
C14 0.0170(10) 0.0142(8) 0.0197(10) -0.0028(7) -0.0020(8) 0.0045(7)
C15 0.0209(11) 0.0193(9) 0.0193(11) -0.0018(8) -0.0001(8) 0.0060(8)
C16 0.0186(10) 0.0171(9) 0.0216(11) -0.0009(8) -0.0048(8) 0.0018(8)
C17 0.0123(9) 0.0183(9) 0.0296(12) -0.0001(8) -0.0022(8) 0.0046(8)
C18 0.0130(9) 0.0154(8) 0.0227(11) -0.0015(7) 0.0015(8) 0.0011(7)
C19 0.0209(11) 0.0225(10) 0.0256(12) -0.0026(9) -0.0004(9) 0.0112(9)
C20 0.0267(12) 0.0296(12) 0.0235(12) 0.0020(9) -0.0070(10) 0.0088(10)
C21 0.0225(12) 0.0302(12) 0.0271(13) 0.0017(10) 0.0082(10) 0.0101(10)
C22 0.0116(9) 0.0143(8) 0.0305(12) -0.0027(8) 0.0008(8) 0.0033(7)
C23 0.0193(11) 0.0239(10) 0.0278(13) -0.0018(9) -0.0030(9) 0.0078(9)
C24 0.0324(15) 0.0318(13) 0.0399(16) -0.0068(12) -0.0170(12) 0.0142(11)
C25 0.0259(14) 0.0380(15) 0.070(2) -0.0230(16) -0.0267(15) 0.0182(12)
C26 0.0130(11) 0.0382(15) 0.074(3) -0.0247(16) -0.0054(13) 0.0106(11)
C27 0.0141(11) 0.0246(11) 0.0482(17) -0.0121(11) 0.0055(10) 0.0016(9)

loop_
_atom_type_symbol
_atom_type_description
_atom_type_scat_dispersion_real
_atom_type_scat_dispersion_imag
_atom_type_scat_source
C C 0.0033 0.0016 'International Tables Vol C Tables 4.2.6.8 and 6.1.1.4'
H H 0.0000 0.0000 'International Tables Vol C Tables 4.2.6.8 and 6.1.1.4'
N N 0.0061 0.0033 'International Tables Vol C Tables 4.2.6.8 and 6.1.1.4'
O O 0.0106 0.0060 'International Tables Vol C Tables 4.2.6.8 and 6.1.1.4'
Cl Cl 0.1484 0.1585 'International Tables Vol C Tables 4.2.6.8 and 6.1.1.4'
Sn Sn -0.6537 1.4246 'International Tables Vol C Tables 4.2.6.8 and 6.1.1.4'

loop_
_geom_angle_atom_site_label_1
_geom_angle_atom_site_label_2
_geom_angle_atom_site_label_3
_geom_angle
C22 Sn1 O1 164.65(7)
C22 Sn1 Cl1 105.29(6)
O1 Sn1 Cl1 90.04(4)
C22 Sn1 Cl3 96.46(7)
O1 Sn1 Cl3 80.86(5)
Cl1 Sn1 Cl3 96.14(2)
C22 Sn1 N3 110.90(7)
O1 Sn1 N3 53.87(6)
Cl1 Sn1 N3 143.65(5)
Cl3 Sn1 N3 83.36(5)
C22 Sn1 Cl2 96.58(7)
O1 Sn1 Cl2 82.77(5)
Cl1 Sn1 Cl2 94.20(2)
Cl3 Sn1 Cl2 160.59(2)
N3 Sn1 Cl2 78.59(5)
N4 O1 Sn1 104.77(13)
C1 N1 C2 107.61(19)
C1 N1 C4 125.97(18)
C2 N1 C4 125.53(18)
C1 N2 C3 108.39(19)
C1 N2 C13 125.87(17)
C3 N2 C13 125.72(18)
N4 N3 C1 114.11(18)
N4 N3 Sn1 91.44(12)
C1 N3 Sn1 153.69(15)
O1 N4 N3 109.92(18)
N2 C1 N1 108.91(18)
N2 C1 N3 122.75(19)
N1 C1 N3 128.3(2)
C3 C2 N1 107.58(19)
C3 C2 H2 126.2
N1 C2 H2 126.2
C2 C3 N2 107.51(19)
C2 C3 H3 126.2
N2 C3 H3 126.2
C5 C4 C9 123.0(2)
C5 C4 N1 117.4(2)
C9 C4 N1 119.6(2)
C4 C5 C6 117.1(2)
C4 C5 C10 121.7(2)
C6 C5 C10 121.3(2)
C7 C6 C5 122.3(2)
C7 C6 H6 118.9
C5 C6 H6 118.9
C6 C7 C8 118.4(2)
C6 C7 C11 121.0(3)
C8 C7 C11 120.5(3)
C7 C8 C9 122.1(2)
C7 C8 H8 118.9
C9 C8 H8 118.9
C8 C9 C4 117.0(2)
C8 C9 C12 121.5(2)
C4 C9 C12 121.4(2)
C5 C10 H10A 109.5
C5 C10 H10B 109.5
H10A C10 H10B 109.5
C5 C10 H10C 109.5
H10A C10 H10C 109.5
H10B C10 H10C 109.5
C7 C11 H11A 109.5
C7 C11 H11B 109.5
H11A C11 H11B 109.5
C7 C11 H11C 109.5
H11A C11 H11C 109.5
H11B C11 H11C 109.5
C9 C12 H12A 109.5
C9 C12 H12B 109.5
H12A C12 H12B 109.5
C9 C12 H12C 109.5
H12A C12 H12C 109.5
H12B C12 H12C 109.5
C14 C13 C18 123.2(2)
C14 C13 N2 118.61(19)
C18 C13 N2 118.1(2)
C13 C14 C15 116.9(2)
C13 C14 C19 122.0(2)
C15 C14 C19 121.1(2)
C16 C15 C14 122.1(2)
C16 C15 H15 118.9
C14 C15 H15 118.9
C17 C16 C15 118.4(2)
C17 C16 C20 120.9(2)
C15 C16 C20 120.7(2)
C18 C17 C16 122.0(2)
C18 C17 H17 119.0
C16 C17 H17 119.0
C17 C18 C13 117.3(2)
C17 C18 C21 121.1(2)
C13 C18 C21 121.6(2)
C14 C19 H19A 109.5
C14 C19 H19B 109.5
H19A C19 H19B 109.5
C14 C19 H19C 109.5
H19A C19 H19C 109.5
H19B C19 H19C 109.5
C16 C20 H20A 109.5
C16 C20 H20B 109.5
H20A C20 H20B 109.5
C16 C20 H20C 109.5
H20A C20 H20C 109.5
H20B C20 H20C 109.5
C18 C21 H21A 109.5
C18 C21 H21B 109.5
H21A C21 H21B 109.5
C18 C21 H21C 109.5
H21A C21 H21C 109.5
H21B C21 H21C 109.5
C23 C22 C27 120.0(2)
C23 C22 Sn1 118.01(17)
C27 C22 Sn1 121.6(2)
C22 C23 C24 119.9(3)
C22 C23 H23 120.0
C24 C23 H23 120.0
C25 C24 C23 119.6(3)
C25 C24 H24 120.2
C23 C24 H24 120.2
C26 C25 C24 120.6(3)
C26 C25 H25 119.7
C24 C25 H25 119.7
C25 C26 C27 120.8(3)
C25 C26 H26 119.6
C27 C26 H26 119.6
C26 C27 C22 119.1(3)
C26 C27 H27 120.5
C22 C27 H27 120.5

loop_
_geom_bond_atom_site_label_1
_geom_bond_atom_site_label_2
_geom_bond_distance
Sn1 C22 2.132(2)
Sn1 O1 2.1829(17)
Sn1 Cl1 2.3851(6)
Sn1 Cl3 2.4361(6)
Sn1 N3 2.4559(18)
Sn1 Cl2 2.4760(7)
O1 N4 1.290(2)
N1 C1 1.354(3)
N1 C2 1.397(3)
N1 C4 1.448(3)
N2 C1 1.343(3)
N2 C3 1.389(3)
N2 C13 1.448(3)
N3 N4 1.294(3)
N3 C1 1.384(3)
C2 C3 1.354(3)
C2 H2 0.9500
C3 H3 0.9500
C4 C5 1.397(3)
C4 C9 1.403(3)
C5 C6 1.401(3)
C5 C10 1.505(4)
C6 C7 1.388(4)
C6 H6 0.9500
C7 C8 1.394(4)
C7 C11 1.512(4)
C8 C9 1.398(3)
C8 H8 0.9500
C9 C12 1.502(3)
C10 H10A 0.9800
C10 H10B 0.9800
C10 H10C 0.9800
C11 H11A 0.9800
C11 H11B 0.9800
C11 H11C 0.9800
C12 H12A 0.9800
C12 H12B 0.9800
C12 H12C 0.9800
C13 C14 1.396(3)
C13 C18 1.402(3)
C14 C15 1.399(3)
C14 C19 1.507(3)
C15 C16 1.398(3)
C15 H15 0.9500
C16 C17 1.396(4)
C16 C20 1.511(3)
C17 C18 1.392(3)
C17 H17 0.9500
C18 C21 1.511(3)
C19 H19A 0.9800
C19 H19B 0.9800
C19 H19C 0.9800
C20 H20A 0.9800
C20 H20B 0.9800
C20 H20C 0.9800
C21 H21A 0.9800
C21 H21B 0.9800
C21 H21C 0.9800
C22 C23 1.394(4)
C22 C27 1.401(3)
C23 C24 1.398(4)
C23 H23 0.9500
C24 C25 1.386(5)
C24 H24 0.9500
C25 C26 1.374(6)
C25 H25 0.9500
C26 C27 1.394(4)
C26 H26 0.9500
C27 H27 0.9500

loop_
_geom_torsion_atom_site_label_1
_geom_torsion_atom_site_label_2
_geom_torsion_atom_site_label_3
_geom_torsion_atom_site_label_4
_geom_torsion
C22 Sn1 O1 N4 -7.6(4)
Cl1 Sn1 O1 N4 175.19(13)
Cl3 Sn1 O1 N4 -88.60(13)
N3 Sn1 O1 N4 -0.17(12)
Cl2 Sn1 O1 N4 80.95(13)
C22 Sn1 N3 N4 178.08(13)
O1 Sn1 N3 N4 0.17(12)
Cl1 Sn1 N3 N4 -7.68(17)
Cl3 Sn1 N3 N4 83.67(12)
Cl2 Sn1 N3 N4 -89.16(13)
C22 Sn1 N3 C1 -15.4(3)
O1 Sn1 N3 C1 166.7(4)
Cl1 Sn1 N3 C1 158.9(3)
Cl3 Sn1 N3 C1 -109.8(3)
Cl2 Sn1 N3 C1 77.4(3)
Sn1 O1 N4 N3 0.3(2)
C1 N3 N4 O1 -173.75(18)
Sn1 N3 N4 O1 -0.24(17)
C3 N2 C1 N1 -0.6(3)
C13 N2 C1 N1 -178.9(2)
C3 N2 C1 N3 -177.4(2)
C13 N2 C1 N3 4.3(3)
C2 N1 C1 N2 0.7(3)
C4 N1 C1 N2 -169.0(2)
C2 N1 C1 N3 177.3(2)
C4 N1 C1 N3 7.6(4)
N4 N3 C1 N2 -153.9(2)
Sn1 N3 C1 N2 40.9(4)
N4 N3 C1 N1 30.0(3)
Sn1 N3 C1 N1 -135.3(3)
C1 N1 C2 C3 -0.5(3)
C4 N1 C2 C3 169.2(2)
N1 C2 C3 N2 0.2(3)
C1 N2 C3 C2 0.2(3)
C13 N2 C3 C2 178.5(2)
C1 N1 C4 C5 85.5(3)
C2 N1 C4 C5 -82.4(3)
C1 N1 C4 C9 -93.4(3)
C2 N1 C4 C9 98.7(3)
C9 C4 C5 C6 3.2(3)
N1 C4 C5 C6 -175.67(19)
C9 C4 C5 C10 -177.3(2)
N1 C4 C5 C10 3.9(3)
C4 C5 C6 C7 -0.8(3)
C10 C5 C6 C7 179.7(2)
C5 C6 C7 C8 -1.9(3)
C5 C6 C7 C11 178.5(2)
C6 C7 C8 C9 2.4(3)
C11 C7 C8 C9 -178.1(2)
C7 C8 C9 C4 -0.1(3)
C7 C8 C9 C12 178.5(2)
C5 C4 C9 C8 -2.8(3)
N1 C4 C9 C8 176.07(19)
C5 C4 C9 C12 178.7(2)
N1 C4 C9 C12 -2.5(3)
C1 N2 C13 C14 78.6(3)
C3 N2 C13 C14 -99.4(3)
C1 N2 C13 C18 -104.2(3)
C3 N2 C13 C18 77.7(3)
C18 C13 C14 C15 -0.3(3)
N2 C13 C14 C15 176.74(18)
C18 C13 C14 C19 179.5(2)
N2 C13 C14 C19 -3.6(3)
C13 C14 C15 C16 -0.9(3)
C19 C14 C15 C16 179.4(2)
C14 C15 C16 C17 1.8(3)
C14 C15 C16 C20 -178.5(2)
C15 C16 C17 C18 -1.6(3)
C20 C16 C17 C18 178.7(2)
C16 C17 C18 C13 0.5(3)
C16 C17 C18 C21 179.5(2)
C14 C13 C18 C17 0.4(3)
N2 C13 C18 C17 -176.56(18)
C14 C13 C18 C21 -178.6(2)
N2 C13 C18 C21 4.4(3)
O1 Sn1 C22 C23 -104.0(3)
Cl1 Sn1 C22 C23 73.16(18)
Cl3 Sn1 C22 C23 -25.03(18)
N3 Sn1 C22 C23 -110.37(17)
Cl2 Sn1 C22 C23 169.37(17)
O1 Sn1 C22 C27 82.8(3)
Cl1 Sn1 C22 C27 -100.05(18)
Cl3 Sn1 C22 C27 161.76(18)
N3 Sn1 C22 C27 76.42(19)
Cl2 Sn1 C22 C27 -3.84(19)
C27 C22 C23 C24 0.8(4)
Sn1 C22 C23 C24 -172.55(19)
C22 C23 C24 C25 -1.8(4)
C23 C24 C25 C26 1.5(5)
C24 C25 C26 C27 -0.1(5)
C25 C26 C27 C22 -0.9(4)
C23 C22 C27 C26 0.6(4)
Sn1 C22 C27 C26 173.7(2)
